data_4310611
loop_
_publ_author_name
'Tracy A. Hanna'
'Amit K. Ghosh'
'Catalina Ibarra'
'Miguel A. Mendez-Rojas'
'Arnold L. Rheingold'
'William H. Watson'

_publ_section_title
;
 Steric Control of Coordination Number: A Series of Mo(VI) Dioxo
 Diaryloxide Complexes Bearing 4-, 5-, and 6-Coordinate Environments
;
_journal_name_full 'Inorganic Chemistry'
_journal_page_first 1511
_journal_page_last 1516
_journal_paper_doi 10.1021/ic035129z
_journal_volume 43
_journal_year 2004
_chemical_formula_sum 'C18 H29 Mo0.5 O2'
_chemical_formula_weight 325.38
_chemical_name_systematic
; 
 ? 
;
_space_group_IT_number 15
_symmetry_cell_setting monoclinic
_symmetry_space_group_name_Hall '-C 2yc'
_symmetry_space_group_name_H-M 'C 1 2/c 1'
_atom_sites_solution_hydrogens geom
_atom_sites_solution_primary direct
_atom_sites_solution_secondary difmap
_audit_creation_method SHELXL-97
_cell_angle_alpha 90.00
_cell_angle_beta 108.879(2)
_cell_angle_gamma 90.00
_cell_formula_units_Z 8
_cell_length_a 17.2709(10)
_cell_length_b 11.7599(10)
_cell_length_c 18.5670(12)
_cell_measurement_temperature 213(2)
_cell_volume 3568.2(4)
_computing_cell_refinement 'Bruker SMART'
_computing_data_collection 'Bruker SMART'
_computing_data_reduction 'Bruker SHELXTL'
_computing_molecular_graphics 'Bruker SHELXTL'
_computing_publication_material 'Bruker SHELXTL'
_computing_structure_refinement 'SHELXL-97 (Sheldrick, 1997)'
_computing_structure_solution 'SHELXS-97 (Sheldrick, 1990)'
_diffrn_ambient_temperature 213(2)
_diffrn_measured_fraction_theta_full 0.898
_diffrn_measured_fraction_theta_max 0.898
_diffrn_measurement_device_type 'CCD area detector'
_diffrn_measurement_method 'phi and omega scans'
_diffrn_radiation_monochromator graphite
_diffrn_radiation_source 'fine-focus sealed tube'
_diffrn_radiation_type MoK\a
_diffrn_radiation_wavelength 0.71073
_diffrn_reflns_av_R_equivalents 0.0397
_diffrn_reflns_av_sigmaI/netI 0.0446
_diffrn_reflns_limit_h_max 22
_diffrn_reflns_limit_h_min -20
_diffrn_reflns_limit_k_max 15
_diffrn_reflns_limit_k_min -16
_diffrn_reflns_limit_l_max 11
_diffrn_reflns_limit_l_min -24
_diffrn_reflns_number 11532
_diffrn_reflns_theta_full 29.14
_diffrn_reflns_theta_max 29.14
_diffrn_reflns_theta_min 2.13
_exptl_absorpt_coefficient_mu 0.401
_exptl_absorpt_correction_T_max 0.972
_exptl_absorpt_correction_T_min 0.712
_exptl_absorpt_correction_type empirical
_exptl_crystal_colour GREEN
_exptl_crystal_density_diffrn 1.211
_exptl_crystal_density_method 'not measured'
_exptl_crystal_description PRISM
_exptl_crystal_F_000 1392
_exptl_crystal_size_max 0.03
_exptl_crystal_size_mid 0.07
_exptl_crystal_size_min 0.16
_refine_diff_density_max 0.904
_refine_diff_density_min -0.514
_refine_diff_density_rms 0.069
_refine_ls_extinction_coef 0
_refine_ls_extinction_expression Fc^*^=kFc[1+0.001xFc^2^\l^3^/sin(2\q)]^-1/4^
_refine_ls_extinction_method SHELXL
_refine_ls_goodness_of_fit_ref 1.038
_refine_ls_hydrogen_treatment mixed
_refine_ls_matrix_type full
_refine_ls_number_parameters 196
_refine_ls_number_reflns 4322
_refine_ls_number_restraints 0
_refine_ls_restrained_S_all 1.038
_refine_ls_R_factor_all 0.0535
_refine_ls_R_factor_gt 0.0410
_refine_ls_shift/su_max .048
_refine_ls_shift/su_mean 0.038
_refine_ls_structure_factor_coef Fsqd
_refine_ls_weighting_details 'calc w=1/[\s^2^(Fo^2^)+(0.0748P)^2^+0.0000P] where P=(Fo^2^+2Fc^2^)/3'
_refine_ls_weighting_scheme calc
_refine_ls_wR_factor_gt 0.1143
_refine_ls_wR_factor_ref 0.1210
_reflns_number_gt 3552
_reflns_number_total 4322
_reflns_threshold_expression >2sigma(I)
_cod_data_source_file ic035129zsi20030929_112331_1.cif
_cod_data_source_block mm712m
_cod_depositor_comments
;
The following automatic conversions were performed:
'_symmetry_cell_setting' value 'Monoclinic' changed to 'monoclinic'
according to '/home/saulius/struct/CIF-dictionaries/cif_core.dic'
dictionary named 'cif_core.dic' version 2.4.1 from 2010-06-29.

Automatic conversion script
Id: cif_fix_enum 1527 2010-12-29 10:47:43Z saulius 
;
_cod_original_formula_sum 'C18 H29 Mo0.50 O2'
_cod_database_code 4310611

loop_
_symmetry_equiv_pos_as_xyz
'x, y, z'
'-x, y, -z+1/2'
'x+1/2, y+1/2, z'
'-x+1/2, y+1/2, -z+1/2'
'-x, -y, -z'
'x, -y, z-1/2'
'-x+1/2, -y+1/2, -z'
'x+1/2, -y+1/2, z-1/2'

loop_
_atom_site_label
_atom_site_type_symbol
_atom_site_fract_x
_atom_site_fract_y
_atom_site_fract_z
_atom_site_U_iso_or_equiv
_atom_site_adp_type
_atom_site_occupancy
_atom_site_symmetry_multiplicity
_atom_site_calc_flag
_atom_site_refinement_flags
_atom_site_disorder_assembly
_atom_site_disorder_group
Mo1 Mo 0.0000 0.56112(2) 0.2500 0.03239(12) Uani 1 2 d S . .
O1 O 0.01055(9) 0.64918(14) 0.17113(9) 0.0326(4) Uani 1 1 d . . .
O2 O -0.08151(13) 0.47447(18) 0.21852(13) 0.0547(5) Uani 1 1 d . . .
C1 C 0.02451(14) 0.70218(19) 0.10994(13) 0.0299(5) Uani 1 1 d . . .
C2 C -0.03402(15) 0.6912(2) 0.03720(14) 0.0337(5) Uani 1 1 d . . .
C3 C -0.01723(18) 0.7485(2) -0.02197(15) 0.0438(6) Uani 1 1 d . . .
H3 H -0.0554 0.7437 -0.0705 0.053 Uiso 1 1 calc R . .
C4 C 0.05279(18) 0.8118(2) -0.01261(16) 0.0430(6) Uani 1 1 d . . .
C5 C 0.10825(17) 0.8185(2) 0.05980(15) 0.0401(6) Uani 1 1 d . . .
H5 H 0.1561 0.8596 0.0668 0.048 Uiso 1 1 calc R . .
C6 C 0.09678(15) 0.7671(2) 0.12327(14) 0.0333(5) Uani 1 1 d . . .
C7 C -0.11233(15) 0.6197(2) 0.02116(15) 0.0389(6) Uani 1 1 d . . .
C8 C -0.09121(16) 0.4927(2) 0.03823(17) 0.0461(6) Uani 1 1 d . . .
H8A H -0.0488 0.4856 0.0865 0.069 Uiso 1 1 calc R . .
H8B H -0.0726 0.4610 -0.0010 0.069 Uiso 1 1 calc R . .
H8C H -0.1390 0.4525 0.0397 0.069 Uiso 1 1 calc R . .
C9 C -0.16506(15) 0.6634(3) 0.06681(16) 0.0468(7) Uani 1 1 d . . .
H9A H -0.1383 0.6482 0.1199 0.070 Uiso 1 1 calc R . .
H9B H -0.2171 0.6256 0.0502 0.070 Uiso 1 1 calc R . .
H9C H -0.1730 0.7438 0.0592 0.070 Uiso 1 1 calc R . .
C10 C -0.16548(19) 0.6247(3) -0.06335(17) 0.0587(9) Uani 1 1 d . . .
H10A H -0.2122 0.5760 -0.0717 0.088 Uiso 1 1 calc R . .
H10B H -0.1339 0.5999 -0.0945 0.088 Uiso 1 1 calc R . .
H10C H -0.1835 0.7014 -0.0766 0.088 Uiso 1 1 calc R . .
C11 C 0.0692(2) 0.8721(3) -0.07943(18) 0.0577(8) Uani 1 1 d . . .
C12 C -0.0077(5) 0.8768(9) -0.1482(4) 0.223(5) Uani 1 1 d . . .
H12A H 0.0010 0.9268 -0.1857 0.335 Uiso 1 1 calc R . .
H12B H -0.0523 0.9045 -0.1330 0.335 Uiso 1 1 calc R . .
H12C H -0.0203 0.8019 -0.1694 0.335 Uiso 1 1 calc R . .
C13 C 0.1317(6) 0.8134(5) -0.0995(5) 0.228(5) Uani 1 1 d . . .
H13A H 0.1101 0.7871 -0.1511 0.342 Uiso 1 1 calc R . .
H13B H 0.1504 0.7496 -0.0662 0.342 Uiso 1 1 calc R . .
H13C H 0.1766 0.8641 -0.0948 0.342 Uiso 1 1 calc R . .
C14 C 0.0853(4) 0.9951(4) -0.0614(3) 0.137(3) Uani 1 1 d . . .
H14A H 0.1240 1.0030 -0.0112 0.205 Uiso 1 1 calc R . .
H14B H 0.0352 1.0325 -0.0637 0.205 Uiso 1 1 calc R . .
H14C H 0.1073 1.0290 -0.0977 0.205 Uiso 1 1 calc R . .
C15 C 0.16102(15) 0.7829(2) 0.20190(15) 0.0383(6) Uani 1 1 d . . .
C17 C 0.12284(17) 0.8367(2) 0.25744(16) 0.0443(6) Uani 1 1 d . . .
H17A H 0.0999 0.9093 0.2383 0.066 Uiso 1 1 calc R . .
H17B H 0.1641 0.8465 0.3061 0.066 Uiso 1 1 calc R . .
H17C H 0.0805 0.7879 0.2628 0.066 Uiso 1 1 calc R . .
C16 C 0.20215(16) 0.6682(3) 0.23154(18) 0.0475(7) Uani 1 1 d . . .
H16A H 0.1615 0.6149 0.2353 0.071 Uiso 1 1 calc R . .
H16B H 0.2422 0.6787 0.2808 0.071 Uiso 1 1 calc R . .
H16C H 0.2284 0.6393 0.1969 0.071 Uiso 1 1 calc R . .
C18 C 0.23019(19) 0.8641(3) 0.19984(19) 0.0573(8) Uani 1 1 d . . .
H18A H 0.2574 0.8339 0.1664 0.086 Uiso 1 1 calc R . .
H18B H 0.2687 0.8717 0.2502 0.086 Uiso 1 1 calc R . .
H18C H 0.2076 0.9372 0.1816 0.086 Uiso 1 1 calc R . .

loop_
_atom_site_aniso_label
_atom_site_aniso_U_11
_atom_site_aniso_U_22
_atom_site_aniso_U_33
_atom_site_aniso_U_23
_atom_site_aniso_U_13
_atom_site_aniso_U_12
Mo1 0.03480(17) 0.03158(18) 0.03439(19) 0.000 0.01620(12) 0.000
O1 0.0329(8) 0.0379(9) 0.0280(9) 0.0004(7) 0.0112(7) -0.0010(7)
O2 0.0635(13) 0.0514(11) 0.0593(14) -0.0177(10) 0.0339(11) -0.0250(10)
C1 0.0341(11) 0.0315(12) 0.0267(12) 0.0010(9) 0.0134(9) 0.0076(9)
C2 0.0382(12) 0.0320(12) 0.0308(13) -0.0022(10) 0.0112(10) 0.0100(10)
C3 0.0570(16) 0.0424(15) 0.0295(13) 0.0015(11) 0.0106(12) 0.0194(12)
C4 0.0631(17) 0.0344(13) 0.0387(15) 0.0048(11) 0.0264(13) 0.0128(12)
C5 0.0516(15) 0.0343(13) 0.0417(15) 0.0034(11) 0.0249(12) 0.0030(11)
C6 0.0388(12) 0.0306(12) 0.0339(13) 0.0009(10) 0.0166(10) 0.0038(10)
C7 0.0337(12) 0.0459(15) 0.0335(14) -0.0073(11) 0.0060(10) 0.0089(11)
C8 0.0428(14) 0.0440(16) 0.0504(17) -0.0112(13) 0.0135(12) 0.0001(12)
C9 0.0316(12) 0.0603(18) 0.0447(16) -0.0097(14) 0.0071(11) 0.0082(12)
C10 0.0473(16) 0.080(2) 0.0384(17) -0.0106(16) -0.0005(13) 0.0108(16)
C11 0.092(2) 0.0474(17) 0.0441(18) 0.0127(14) 0.0365(17) 0.0141(16)
C12 0.205(8) 0.353(12) 0.095(5) 0.136(7) 0.027(5) -0.050(9)
C13 0.418(13) 0.150(5) 0.263(9) 0.138(6) 0.314(10) 0.174(7)
C14 0.267(8) 0.070(3) 0.121(5) 0.028(3) 0.130(5) -0.004(4)
C15 0.0348(12) 0.0413(14) 0.0387(14) 0.0028(11) 0.0117(10) -0.0053(10)
C17 0.0501(15) 0.0453(15) 0.0355(14) -0.0048(12) 0.0113(12) -0.0063(12)
C16 0.0339(13) 0.0545(17) 0.0517(17) 0.0084(14) 0.0105(12) 0.0045(12)
C18 0.0506(16) 0.066(2) 0.057(2) 0.0014(16) 0.0190(14) -0.0201(15)

loop_
_atom_type_symbol
_atom_type_description
_atom_type_scat_dispersion_real
_atom_type_scat_dispersion_imag
_atom_type_scat_source
Mo Mo -1.6832 0.6857 'International Tables Vol C Tables 4.2.6.8 and 6.1.1.4'
O O 0.0106 0.0060 'International Tables Vol C Tables 4.2.6.8 and 6.1.1.4'
C C 0.0033 0.0016 'International Tables Vol C Tables 4.2.6.8 and 6.1.1.4'
H H 0.0000 0.0000 'International Tables Vol C Tables 4.2.6.8 and 6.1.1.4'

loop_
_geom_angle_atom_site_label_1
_geom_angle_atom_site_label_2
_geom_angle_atom_site_label_3
_geom_angle
_geom_angle_site_symmetry_1
_geom_angle_site_symmetry_3
_geom_angle_publ_flag
O2 Mo1 O2 105.42(17) . 2 ?
O2 Mo1 O1 109.18(8) . 2 ?
O2 Mo1 O1 110.47(9) 2 2 ?
O2 Mo1 O1 110.47(9) . . ?
O2 Mo1 O1 109.18(8) 2 . ?
O1 Mo1 O1 111.92(10) 2 . ?
C1 O1 Mo1 171.89(15) . . ?
O1 C1 C2 119.0(2) . . ?
O1 C1 C6 118.5(2) . . ?
C2 C1 C6 122.4(2) . . ?
C3 C2 C1 116.3(2) . . ?
C3 C2 C7 120.3(2) . . ?
C1 C2 C7 123.3(2) . . ?
C4 C3 C2 123.8(2) . . ?
C3 C4 C5 117.2(2) . . ?
C3 C4 C11 122.0(3) . . ?
C5 C4 C11 120.8(3) . . ?
C4 C5 C6 123.8(3) . . ?
C5 C6 C1 116.4(2) . . ?
C5 C6 C15 119.7(2) . . ?
C1 C6 C15 123.9(2) . . ?
C9 C7 C2 110.8(2) . . ?
C9 C7 C10 106.7(2) . . ?
C2 C7 C10 111.9(2) . . ?
C9 C7 C8 110.9(2) . . ?
C2 C7 C8 110.76(19) . . ?
C10 C7 C8 105.6(2) . . ?
C13 C11 C14 115.1(5) . . ?
C13 C11 C4 110.0(3) . . ?
C14 C11 C4 109.7(3) . . ?
C13 C11 C12 109.1(6) . . ?
C14 C11 C12 101.7(5) . . ?
C4 C11 C12 111.0(4) . . ?
C6 C15 C17 110.8(2) . . ?
C6 C15 C16 110.0(2) . . ?
C17 C15 C16 111.8(2) . . ?
C6 C15 C18 112.3(2) . . ?
C17 C15 C18 105.5(2) . . ?
C16 C15 C18 106.3(2) . . ?

loop_
_geom_bond_atom_site_label_1
_geom_bond_atom_site_label_2
_geom_bond_distance
_geom_bond_site_symmetry_2
_geom_bond_publ_flag
Mo1 O2 1.6820(19) . ?
Mo1 O2 1.6820(19) 2 ?
Mo1 O1 1.8502(16) 2 ?
Mo1 O1 1.8502(16) . ?
O1 C1 1.384(3) . ?
C1 C2 1.407(3) . ?
C1 C6 1.415(3) . ?
C2 C3 1.397(4) . ?
C2 C7 1.538(4) . ?
C3 C4 1.382(4) . ?
C4 C5 1.378(4) . ?
C4 C11 1.532(4) . ?
C5 C6 1.394(4) . ?
C6 C15 1.533(4) . ?
C7 C9 1.520(4) . ?
C7 C10 1.541(4) . ?
C7 C8 1.547(4) . ?
C11 C13 1.429(6) . ?
C11 C14 1.491(6) . ?
C11 C12 1.515(8) . ?
C15 C17 1.529(4) . ?
C15 C16 1.541(4) . ?
C15 C18 1.539(4) . ?
